data_1554799
loop_
_publ_author_name
'Zhang, Na'
'Shi, Zhengyi'
'Guo, Yi'
'Xie, Shuangshuang'
'Qiao, Yuben'
'Li, Xiao-Nian'
'Xue, Yongbo'
'Luo, Zengwei'
'Zhu, Hucheng'
'Chen, Chunmei'
'Hu, Linzhen'
'Zhang, Yonghui'

_publ_section_title
;
 The absolute configurations of hyperilongenols A--C: rare
 12,13-seco-spirocyclic polycyclic polyprenylated acylphloroglucinols with
 enolizable \b,\b&#x2032;-tricarbonyl systems from Hypericum longistylum
 Oliv.
;
_journal_issue 9
_journal_name_full 'Organic Chemistry Frontiers'
_journal_page_first 1491
_journal_paper_doi 10.1039/C9QO00245F
_journal_volume 6
_journal_year 2019
_chemical_absolute_configuration ad
_chemical_formula_moiety 'C27 H40 O6'
_chemical_formula_sum 'C27 H40 O6'
_chemical_formula_weight 460.59
_space_group_crystal_system monoclinic
_space_group_IT_number 4
_space_group_name_Hall 'P 2yb'
_space_group_name_H-M_alt 'P 1 21 1'
_atom_sites_solution_hydrogens geom
_atom_sites_solution_primary direct
_atom_sites_solution_secondary difmap
_audit_creation_method SHELXL-2014/7
_audit_update_record
;
2018-10-16 deposited with the CCDC.	2019-03-20 downloaded from the CCDC.
;
_cell_angle_alpha 90
_cell_angle_beta 101.1380(10)
_cell_angle_gamma 90
_cell_formula_units_Z 4
_cell_length_a 9.8327(3)
_cell_length_b 16.9840(6)
_cell_length_c 16.2007(5)
_cell_measurement_reflns_used 9984
_cell_measurement_temperature 100(2)
_cell_measurement_theta_max 68.50
_cell_measurement_theta_min 2.60
_cell_volume 2654.54(15)
_computing_cell_refinement 'Bruker SAINT'
_computing_data_collection 'Bruker APEX2'
_computing_data_reduction 'Bruker SAINT'
_computing_molecular_graphics 'Bruker SHELXTL'
_computing_publication_material 'Bruker SHELXTL'
_computing_structure_refinement 'SHELXL-2014 (Sheldrick 2014)'
_computing_structure_solution 'SHELXS-97 (Sheldrick 2008)'
_diffrn_ambient_temperature 100(2)
_diffrn_measured_fraction_theta_full 0.962
_diffrn_measured_fraction_theta_max 0.938
_diffrn_measurement_device_type 'Bruker APEX-II CCD'
_diffrn_measurement_method '\f and \w scans'
_diffrn_radiation_type CuK\a
_diffrn_radiation_wavelength 1.54178
_diffrn_reflns_av_R_equivalents 0.0456
_diffrn_reflns_av_unetI/netI 0.0521
_diffrn_reflns_Laue_measured_fraction_full 0.962
_diffrn_reflns_Laue_measured_fraction_max 0.938
_diffrn_reflns_limit_h_max 11
_diffrn_reflns_limit_h_min -11
_diffrn_reflns_limit_k_max 17
_diffrn_reflns_limit_k_min -20
_diffrn_reflns_limit_l_max 18
_diffrn_reflns_limit_l_min -19
_diffrn_reflns_number 23335
_diffrn_reflns_point_group_measured_fraction_full 0.812
_diffrn_reflns_point_group_measured_fraction_max 0.789
_diffrn_reflns_theta_full 67.679
_diffrn_reflns_theta_max 69.247
_diffrn_reflns_theta_min 2.780
_diffrn_source 'fine-focus sealed tube'
_exptl_absorpt_coefficient_mu 0.645
_exptl_absorpt_correction_type multi-scan
_exptl_absorpt_process_details sadabs
_exptl_crystal_colour colourless
_exptl_crystal_density_diffrn 1.152
_exptl_crystal_description prism
_exptl_crystal_F_000 1000
_exptl_crystal_size_max 1.320
_exptl_crystal_size_mid 0.600
_exptl_crystal_size_min 0.500
_exptl_transmission_factor_max 0.5853
_exptl_transmission_factor_min 0.4162
_refine_diff_density_max 0.317
_refine_diff_density_min -0.556
_refine_diff_density_rms 0.053
_refine_ls_abs_structure_details
;
 Flack x determined using 2764 quotients [(I+)-(I-)]/[(I+)+(I-)]
 (Parsons, Flack and Wagner, Acta Cryst. B69 (2013) 249-259).
;
_refine_ls_abs_structure_Flack -0.16(9)
_refine_ls_extinction_coef 0.0027(6)
_refine_ls_extinction_expression Fc^*^=kFc[1+0.001xFc^2^\l^3^/sin(2\q)]^-1/4^
_refine_ls_extinction_method 'SHELXL-2014/7 (Sheldrick 2014'
_refine_ls_goodness_of_fit_ref 1.031
_refine_ls_hydrogen_treatment constr
_refine_ls_matrix_type full
_refine_ls_number_parameters 687
_refine_ls_number_reflns 7830
_refine_ls_number_restraints 305
_refine_ls_restrained_S_all 1.065
_refine_ls_R_factor_all 0.0628
_refine_ls_R_factor_gt 0.0615
_refine_ls_shift/su_max 0.041
_refine_ls_shift/su_mean 0.002
_refine_ls_structure_factor_coef Fsqd
_refine_ls_weighting_details 'w=1/[\s^2^(Fo^2^)+(0.1229P)^2^+0.3834P] where P=(Fo^2^+2Fc^2^)/3'
_refine_ls_weighting_scheme calc
_refine_ls_wR_factor_gt 0.1752
_refine_ls_wR_factor_ref 0.1773
_reflns_Friedel_coverage 0.624
_reflns_Friedel_fraction_full 0.650
_reflns_Friedel_fraction_max 0.629
_reflns_number_gt 7524
_reflns_number_total 7830
_reflns_threshold_expression 'I > 2\s(I)'
_cod_data_source_file c9qo00245f2.cif
_cod_data_source_block cu_zyh_zn1216_0m
_cod_original_cell_volume 2654.53(15)
_cod_original_sg_symbol_H-M 'P 21'
_cod_database_code 1554799
_shelx_shelxl_version_number 2014/7
_shelx_space_group_comment
;
The symmetry employed for this shelxl refinement is uniquely defined
by the following loop, which should always be used as a source of
symmetry information in preference to the above space-group names.
They are only intended as comments.
;
_shelx_estimated_absorpt_t_min 0.483
_shelx_estimated_absorpt_t_max 0.739

loop_
_space_group_symop_operation_xyz
'x, y, z'
'-x, y+1/2, -z'

loop_
_atom_site_label
_atom_site_type_symbol
_atom_site_fract_x
_atom_site_fract_y
_atom_site_fract_z
_atom_site_U_iso_or_equiv
_atom_site_adp_type
_atom_site_occupancy
_atom_site_site_symmetry_order
_atom_site_calc_flag
_atom_site_refinement_flags_posn
_atom_site_refinement_flags_adp
_atom_site_refinement_flags_occupancy
_atom_site_disorder_assembly
_atom_site_disorder_group
O1 O 0.7964(3) 0.94517(18) 0.58333(19) 0.0776(7) Uani 1 1 d . . . . .
O2 O 0.8337(3) 0.74505(18) 0.77515(17) 0.0714(7) Uani 1 1 d . . . . .
O3 O 0.7461(5) 0.7844(2) 0.3838(2) 0.1031(11) Uani 1 1 d . . . . .
O4 O 1.0401(3) 0.87814(19) 0.7239(2) 0.0854(9) Uani 1 1 d . . . . .
O9 O 1.1439(3) 0.70712(18) 0.13268(18) 0.0787(8) Uani 1 1 d . . . . .
O7 O 1.0453(3) 0.91760(18) -0.04375(18) 0.0743(7) Uani 1 1 d . . . . .
O8 O 1.2891(3) 0.7906(2) 0.0004(2) 0.0834(9) Uani 1 1 d . . . . .
O6 O 0.3157(3) 0.85266(19) 0.6881(2) 0.0794(8) Uani 1 1 d . . . . .
H6 H 0.2315 0.8603 0.6889 0.119 Uiso 1 1 calc R U . . .
C2 C 0.3845(4) 0.9263(3) 0.6888(3) 0.0692(9) Uani 1 1 d . . . . .
C3 C 0.5063(3) 0.9130(3) 0.6433(2) 0.0637(8) Uani 1 1 d . . . . .
H32 H 0.5676 0.9604 0.6528 0.076 Uiso 1 1 calc R U . . .
C4 C 0.5932(3) 0.8413(2) 0.6760(2) 0.0599(8) Uani 1 1 d . . . . .
H8 H 0.5584 0.7957 0.6400 0.072 Uiso 1 1 calc R U . . .
H7 H 0.5782 0.8295 0.7334 0.072 Uiso 1 1 calc R U . . .
C5 C 0.7542(3) 0.8485(2) 0.6795(2) 0.0564(7) Uani 1 1 d . . . . .
C6 C 0.8090(3) 0.7660(2) 0.7023(2) 0.0577(8) Uani 1 1 d . . . . .
C7 C 0.8265(4) 0.7066(2) 0.6348(2) 0.0644(9) Uani 1 1 d . . . . .
C8 C 0.7447(5) 0.6302(2) 0.6420(3) 0.0738(10) Uani 1 1 d . . . . .
H16 H 0.7817 0.5880 0.6103 0.089 Uiso 1 1 calc R U . . .
H9 H 0.7608 0.6141 0.7019 0.089 Uiso 1 1 calc R U . . .
C9 C 0.5911(5) 0.6370(3) 0.6099(3) 0.0725(10) Uani 1 1 d . . . . .
H15 H 0.5622 0.6388 0.5505 0.087 Uiso 1 1 calc R U . . .
C10 C 0.4912(5) 0.6407(3) 0.6540(3) 0.0746(10) Uani 1 1 d . . . . .
C11 C 0.3425(6) 0.6516(5) 0.6128(5) 0.1146(19) Uani 1 1 d . . . . .
H14 H 0.3125 0.7048 0.6243 0.172 Uiso 1 1 calc R U . . .
H2 H 0.2853 0.6129 0.6352 0.172 Uiso 1 1 calc R U . . .
H13 H 0.3324 0.6442 0.5519 0.172 Uiso 1 1 calc R U . . .
C12 C 0.4251(6) 0.9559(5) 0.7765(4) 0.1047(17) Uani 1 1 d . . . . .
H38 H 0.3429 0.9591 0.8022 0.157 Uiso 1 1 calc R U . . .
H3 H 0.4666 1.0083 0.7759 0.157 Uiso 1 1 calc R U . . .
H39 H 0.4926 0.9198 0.8092 0.157 Uiso 1 1 calc R U . . .
C13 C 0.2934(5) 0.9834(3) 0.6285(4) 0.0915(14) Uani 1 1 d . . . . .
H13A H 0.1955 0.9796 0.6349 0.110 Uiso 1 1 calc R U . . .
H13B H 0.3254 1.0383 0.6399 0.110 Uiso 1 1 calc R U . . .
C14 C 0.7772(3) 0.8758(2) 0.5931(2) 0.0610(8) Uani 1 1 d . . . . .
C15 C 0.7703(4) 0.8161(2) 0.5258(2) 0.0635(8) Uani 1 1 d . . . . .
C16 C 0.7888(4) 0.7375(3) 0.5457(2) 0.0672(9) Uani 1 1 d . . . . .
C17 C 0.5156(8) 0.6402(5) 0.7473(4) 0.116(2) Uani 1 1 d . . . . .
H10 H 0.4553 0.6009 0.7661 0.174 Uiso 1 1 calc R U . . .
H11 H 0.4949 0.6924 0.7676 0.174 Uiso 1 1 calc R U . . .
H12 H 0.6128 0.6270 0.7697 0.174 Uiso 1 1 calc R U . . .
C18 C 0.9852(4) 0.6867(3) 0.6486(3) 0.0874(13) Uani 1 1 d . . . . .
H18 H 1.0013 0.6488 0.6059 0.131 Uiso 1 1 calc R U . . .
H17 H 1.0155 0.6639 0.7047 0.131 Uiso 1 1 calc R U . . .
H19 H 1.0377 0.7350 0.6438 0.131 Uiso 1 1 calc R U . . .
O5 O 0.7850(4) 0.68436(19) 0.4891(2) 0.0877(9) Uani 1 1 d . . . . .
H5 H 0.7748 0.7058 0.4416 0.132 Uiso 1 1 calc R U . . .
C20 C 0.7508(5) 0.8381(3) 0.4374(3) 0.0813(11) Uani 1 1 d . . . . .
C24 C 0.8148(3) 0.9072(2) 0.7471(2) 0.0638(9) Uani 1 1 d . . . . .
H31 H 0.8061 0.8857 0.8026 0.077 Uiso 1 1 calc R U . . .
H30 H 0.7603 0.9565 0.7381 0.077 Uiso 1 1 calc R U . . .
C25 C 0.9660(3) 0.9261(2) 0.7481(2) 0.0639(9) Uani 1 1 d . . . . .
C26 C 1.0158(5) 1.0045(3) 0.7797(3) 0.0813(11) Uani 1 1 d . . . . .
H27 H 1.1151 1.0017 0.8038 0.122 Uiso 1 1 calc R U . . .
H29 H 0.9652 1.0215 0.8230 0.122 Uiso 1 1 calc R U . . .
H28 H 1.0003 1.0423 0.7331 0.122 Uiso 1 1 calc R U . . .
C27 C 0.4382(5) 0.9104(4) 0.5492(3) 0.0941(15) Uani 1 1 d . . . . .
H27A H 0.5011 0.9329 0.5145 0.113 Uiso 1 1 calc R U . . .
H27B H 0.4158 0.8555 0.5310 0.113 Uiso 1 1 calc R U . . .
C28 C 0.7764(6) 1.0360(4) -0.0350(4) 0.0957(14) Uani 1 1 d . . . . .
H40 H 0.7298 1.0866 -0.0491 0.144 Uiso 1 1 calc R U . . .
H54 H 0.7220 0.9939 -0.0671 0.144 Uiso 1 1 calc R U . . .
H55 H 0.8689 1.0377 -0.0490 0.144 Uiso 1 1 calc R U . . .
C29 C 0.7890(4) 1.0207(2) 0.0555(3) 0.0732(10) Uani 1 1 d . . . . .
C30 C 0.9094(5) 1.0167(2) 0.1105(3) 0.0751(10) Uani 1 1 d . . . . .
H59 H 0.9044 1.0067 0.1675 0.090 Uiso 1 1 calc R U . . .
C31 C 1.0529(4) 1.0267(2) 0.0908(3) 0.0768(11) Uani 1 1 d . . . . .
H60 H 1.1048 1.0659 0.1300 0.092 Uiso 1 1 calc R U . . .
H53 H 1.0443 1.0475 0.0330 0.092 Uiso 1 1 calc R U . . .
C32 C 1.1368(4) 0.9482(2) 0.0983(3) 0.0669(9) Uani 1 1 d . . . . .
C33 C 1.0707(3) 0.8928(2) 0.0278(2) 0.0559(8) Uani 1 1 d . . . . .
C34 C 1.0333(3) 0.8089(2) 0.0454(2) 0.0511(7) Uani 1 1 d . . . . .
C35 C 0.8758(3) 0.8133(2) 0.0534(2) 0.0537(7) Uani 1 1 d . . . . .
H48 H 0.8659 0.8558 0.0937 0.064 Uiso 1 1 calc R U . . .
H49 H 0.8207 0.8288 -0.0020 0.064 Uiso 1 1 calc R U . . .
C36 C 0.8125(3) 0.7388(2) 0.0816(2) 0.0597(8) Uani 1 1 d . . . . .
H73 H 0.8631 0.6927 0.0638 0.072 Uiso 1 1 calc R U . . .
C37 C 0.6578(3) 0.7302(2) 0.0417(3) 0.0676(9) Uani 1 1 d . . . . .
C38 C 0.6313(5) 0.7056(4) -0.0485(3) 0.0976(15) Uani 1 1 d . . . . .
H41 H 0.5318 0.6963 -0.0678 0.146 Uiso 1 1 calc R U . . .
H77 H 0.6825 0.6571 -0.0542 0.146 Uiso 1 1 calc R U . . .
H78 H 0.6620 0.7473 -0.0825 0.146 Uiso 1 1 calc R U . . .
C39 C 0.8169(5) 0.7319(4) 0.1763(3) 0.0949(15) Uani 1 1 d . . . . .
H47 H 0.9024 0.7043 0.2038 0.114 Uiso 1 1 calc R U . . .
H46 H 0.8160 0.7848 0.2017 0.114 Uiso 1 1 calc R U . . .
C40 C 0.6924(6) 0.6864(5) 0.1880(4) 0.1104(19) Uani 1 1 d . . . . .
H45 H 0.6354 0.7178 0.2199 0.132 Uiso 1 1 calc R U . . .
H44 H 0.7204 0.6370 0.2191 0.132 Uiso 1 1 calc R U . . .
C41 C 0.6116(5) 0.6684(3) 0.1005(4) 0.0926(14) Uani 1 1 d . . . . .
H42 H 0.5107 0.6724 0.0990 0.111 Uiso 1 1 calc R U . . .
H43 H 0.6326 0.6146 0.0832 0.111 Uiso 1 1 calc R U . . .
C42 C 1.1171(3) 0.7769(2) 0.1275(2) 0.0552(7) Uani 1 1 d . . . . .
C43 C 1.1516(3) 0.8313(3) 0.1986(2) 0.0642(9) Uani 1 1 d . . . . .
C44 C 1.1525(4) 0.9126(3) 0.1838(3) 0.0696(10) Uani 1 1 d . . . . .
C45 C 1.2844(4) 0.9671(3) 0.0841(4) 0.0874(13) Uani 1 1 d . . . . .
H51 H 1.3376 0.9182 0.0853 0.131 Uiso 1 1 calc R U . . .
H52 H 1.3307 1.0024 0.1286 0.131 Uiso 1 1 calc R U . . .
H50 H 1.2784 0.9928 0.0293 0.131 Uiso 1 1 calc R U . . .
C46 C 0.6557(5) 1.0070(4) 0.0855(4) 0.1021(16) Uani 1 1 d . . . . .
H58 H 0.6739 1.0059 0.1472 0.153 Uiso 1 1 calc R U . . .
H56 H 0.6155 0.9566 0.0636 0.153 Uiso 1 1 calc R U . . .
H57 H 0.5905 1.0497 0.0654 0.153 Uiso 1 1 calc R U . . .
O10 O 1.1805(5) 0.9623(2) 0.2444(2) 0.1056(12) Uani 1 1 d . . . . .
H10A H 1.1797 0.9393 0.2902 0.158 Uiso 1 1 calc R U . . .
C48 C 1.1844(5) 0.8054(3) 0.2850(3) 0.0815(12) Uani 1 1 d . . . . .
O11 O 1.2119(5) 0.8559(3) 0.3433(2) 0.1134(13) Uani 1 1 d . . . . .
C51 C 1.0507(3) 0.7575(2) -0.0287(2) 0.0574(8) Uani 1 1 d . . . . .
H68 H 1.0307 0.7021 -0.0160 0.069 Uiso 1 1 calc R U . . .
H69 H 0.9821 0.7738 -0.0788 0.069 Uiso 1 1 calc R U . . .
C52 C 1.1931(4) 0.7619(2) -0.0490(2) 0.0601(8) Uani 1 1 d . . . . .
C53 C 1.2098(5) 0.7306(3) -0.1319(3) 0.0775(10) Uani 1 1 d . . . . .
H71 H 1.3049 0.7400 -0.1397 0.116 Uiso 1 1 calc R U . . .
H72 H 1.1447 0.7572 -0.1766 0.116 Uiso 1 1 calc R U . . .
H70 H 1.1910 0.6739 -0.1342 0.116 Uiso 1 1 calc R U . . .
O12 O 0.5958(3) 0.80366(19) 0.0509(3) 0.0886(9) Uani 1 1 d . . . . .
H12A H 0.5114 0.8018 0.0285 0.133 Uiso 1 1 calc R U . . .
C59 C 0.3084(7) 0.9587(6) 0.5408(4) 0.131(3) Uani 1 1 d . . . . .
H59A H 0.2271 0.9272 0.5139 0.157 Uiso 1 1 calc R U . . .
H59B H 0.3147 1.0056 0.5055 0.157 Uiso 1 1 calc R U . . .
C50 C 1.1848(8) 0.7262(5) 0.3152(4) 0.0842(14) Uani 0.673(8) 1 d D U P A 1
H50A H 1.1353 0.6917 0.2690 0.101 Uiso 0.673(8) 1 calc R U P A 1
C65 C 1.1158(11) 0.7175(6) 0.3936(5) 0.103(2) Uani 0.673(8) 1 d D U P A 1
H65A H 1.1852 0.6999 0.4419 0.155 Uiso 0.673(8) 1 calc R U P A 1
H65B H 1.0407 0.6787 0.3817 0.155 Uiso 0.673(8) 1 calc R U P A 1
H65C H 1.0780 0.7685 0.4065 0.155 Uiso 0.673(8) 1 calc R U P A 1
C66 C 1.3403(10) 0.7050(6) 0.3335(7) 0.1124(17) Uani 0.673(8) 1 d D U P A 1
H66A H 1.3840 0.7312 0.2907 0.135 Uiso 0.673(8) 1 calc R U P A 1
H66B H 1.3823 0.7278 0.3888 0.135 Uiso 0.673(8) 1 calc R U P A 1
C67 C 1.3761(15) 0.6240(8) 0.3349(11) 0.155(3) Uani 0.673(8) 1 d D U P A 1
H67A H 1.3578 0.5998 0.3865 0.232 Uiso 0.673(8) 1 calc R U P A 1
H67B H 1.4748 0.6187 0.3331 0.232 Uiso 0.673(8) 1 calc R U P A 1
H67C H 1.3206 0.5976 0.2859 0.232 Uiso 0.673(8) 1 calc R U P A 1
C50A C 1.2242(18) 0.7092(14) 0.3015(11) 0.102(2) Uani 0.327(8) 1 d D U P A 2
H50B H 1.1541 0.6779 0.2617 0.123 Uiso 0.327(8) 1 calc R U P A 2
C65A C 1.3750(18) 0.6848(14) 0.2855(13) 0.108(3) Uani 0.327(8) 1 d D U P A 2
H65D H 1.3934 0.7124 0.2356 0.162 Uiso 0.327(8) 1 calc R U P A 2
H65E H 1.3781 0.6278 0.2765 0.162 Uiso 0.327(8) 1 calc R U P A 2
H65F H 1.4455 0.6995 0.3345 0.162 Uiso 0.327(8) 1 calc R U P A 2
C66A C 1.2135(18) 0.6845(14) 0.3918(11) 0.108(2) Uani 0.327(8) 1 d D U P A 2
H66C H 1.2837 0.6431 0.4106 0.130 Uiso 0.327(8) 1 calc R U P A 2
H66D H 1.2382 0.7305 0.4292 0.130 Uiso 0.327(8) 1 calc R U P A 2
C67A C 1.079(2) 0.6551(17) 0.4036(14) 0.126(4) Uani 0.327(8) 1 d D U P A 2
H67D H 1.0194 0.6996 0.4109 0.189 Uiso 0.327(8) 1 calc R U P A 2
H67E H 1.0923 0.6215 0.4537 0.189 Uiso 0.327(8) 1 calc R U P A 2
H67F H 1.0365 0.6244 0.3542 0.189 Uiso 0.327(8) 1 calc R U P A 2
C21 C 0.7012(10) 0.9162(6) 0.3953(5) 0.0898(17) Uani 0.581(7) 1 d D U P B 1
H21 H 0.6875 0.9545 0.4399 0.108 Uiso 0.581(7) 1 calc R U P B 1
C68 C 0.5568(10) 0.9155(6) 0.3193(6) 0.096(2) Uani 0.581(7) 1 d D U P B 1
H68A H 0.5698 0.8793 0.2744 0.144 Uiso 0.581(7) 1 calc R U P B 1
H68B H 0.5391 0.9687 0.2962 0.144 Uiso 0.581(7) 1 calc R U P B 1
H68C H 0.4776 0.8981 0.3433 0.144 Uiso 0.581(7) 1 calc R U P B 1
C69 C 0.8175(10) 0.9453(7) 0.3551(6) 0.1031(18) Uani 0.581(7) 1 d D U P B 1
H69A H 0.8391 0.9071 0.3133 0.124 Uiso 0.581(7) 1 calc R U P B 1
H69B H 0.7949 0.9969 0.3275 0.124 Uiso 0.581(7) 1 calc R U P B 1
C70 C 0.9339(12) 0.9521(10) 0.4284(8) 0.106(3) Uani 0.581(7) 1 d D U P B 1
H70A H 0.9009 0.9773 0.4753 0.159 Uiso 0.581(7) 1 calc R U P B 1
H70B H 1.0080 0.9840 0.4128 0.159 Uiso 0.581(7) 1 calc R U P B 1
H70C H 0.9697 0.8995 0.4455 0.159 Uiso 0.581(7) 1 calc R U P B 1
C21A C 0.7726(10) 0.9244(7) 0.4118(6) 0.0706(18) Uani 0.419(7) 1 d D U P B 2
H21A H 0.7282 0.9603 0.4477 0.085 Uiso 0.419(7) 1 calc R U P B 2
C68A C 0.9279(19) 0.9581(18) 0.4076(13) 0.127(6) Uiso 0.419(7) 1 d D U P B 2
H68D H 0.9655 0.9290 0.3648 0.191 Uiso 0.419(7) 1 calc R U P B 2
H68E H 0.9891 0.9513 0.4625 0.191 Uiso 0.419(7) 1 calc R U P B 2
H68F H 0.9217 1.0141 0.3929 0.191 Uiso 0.419(7) 1 calc R U P B 2
C69A C 0.6945(12) 0.9313(8) 0.3196(6) 0.088(2) Uani 0.419(7) 1 d D U P B 2
H69C H 0.6052 0.9027 0.3095 0.105 Uiso 0.419(7) 1 calc R U P B 2
H69D H 0.6793 0.9868 0.3013 0.105 Uiso 0.419(7) 1 calc R U P B 2
C70A C 0.800(2) 0.8918(15) 0.2806(11) 0.152(3) Uani 0.419(7) 1 d D U P B 2
H70D H 0.8928 0.9093 0.3083 0.228 Uiso 0.419(7) 1 calc R U P B 2
H70E H 0.7852 0.9053 0.2207 0.228 Uiso 0.419(7) 1 calc R U P B 2
H70F H 0.7929 0.8346 0.2868 0.228 Uiso 0.419(7) 1 calc R U P B 2

loop_
_atom_site_aniso_label
_atom_site_aniso_U_11
_atom_site_aniso_U_22
_atom_site_aniso_U_33
_atom_site_aniso_U_23
_atom_site_aniso_U_13
_atom_site_aniso_U_12
O1 0.0892(17) 0.0618(16) 0.0879(17) 0.0051(14) 0.0327(14) -0.0021(13)
O2 0.0712(14) 0.0769(17) 0.0651(14) 0.0048(13) 0.0103(11) 0.0136(13)
O3 0.158(3) 0.088(2) 0.0689(16) -0.0012(16) 0.0357(18) 0.014(2)
O4 0.0505(12) 0.0814(18) 0.132(2) -0.0094(18) 0.0358(14) 0.0034(13)
O9 0.0903(18) 0.0680(17) 0.0748(15) 0.0005(13) 0.0081(13) 0.0216(14)
O7 0.0820(16) 0.0677(16) 0.0747(15) 0.0060(13) 0.0185(13) -0.0056(13)
O8 0.0483(12) 0.107(2) 0.0957(19) -0.0273(17) 0.0159(12) -0.0046(13)
O6 0.0538(12) 0.0820(18) 0.109(2) 0.0097(16) 0.0317(12) 0.0033(12)
C2 0.0520(16) 0.075(2) 0.084(2) 0.006(2) 0.0205(15) 0.0118(17)
C3 0.0470(15) 0.070(2) 0.076(2) 0.0118(18) 0.0161(14) 0.0027(15)
C4 0.0479(15) 0.0590(19) 0.077(2) 0.0053(17) 0.0237(13) 0.0015(14)
C5 0.0452(14) 0.0617(19) 0.0661(18) 0.0029(16) 0.0200(12) 0.0040(13)
C6 0.0432(14) 0.068(2) 0.0633(18) 0.0011(16) 0.0137(12) 0.0063(14)
C7 0.0560(17) 0.067(2) 0.0705(19) -0.0029(18) 0.0135(15) 0.0112(16)
C8 0.086(3) 0.056(2) 0.079(2) 0.0048(19) 0.0131(19) 0.0081(19)
C9 0.083(2) 0.068(2) 0.0622(19) 0.0045(18) 0.0046(17) -0.005(2)
C10 0.079(2) 0.062(2) 0.082(2) 0.010(2) 0.0153(19) -0.0101(18)
C11 0.077(3) 0.116(4) 0.151(5) 0.021(4) 0.021(3) -0.011(3)
C12 0.079(3) 0.131(5) 0.107(3) -0.018(3) 0.023(2) 0.023(3)
C13 0.061(2) 0.085(3) 0.130(4) 0.027(3) 0.023(2) 0.021(2)
C14 0.0543(16) 0.063(2) 0.072(2) 0.0082(16) 0.0257(14) 0.0057(15)
C15 0.0628(18) 0.068(2) 0.0649(18) 0.0008(17) 0.0249(15) 0.0040(16)
C16 0.0699(19) 0.067(2) 0.0699(19) 0.0006(19) 0.0262(16) 0.0064(17)
C17 0.141(5) 0.128(5) 0.088(3) 0.002(3) 0.047(3) -0.032(4)
C18 0.061(2) 0.099(3) 0.102(3) -0.022(3) 0.0145(19) 0.028(2)
O5 0.125(3) 0.0697(17) 0.0720(15) -0.0079(15) 0.0272(16) 0.0018(17)
C20 0.108(3) 0.075(3) 0.069(2) 0.001(2) 0.037(2) 0.006(2)
C24 0.0538(16) 0.066(2) 0.077(2) -0.0028(18) 0.0263(15) 0.0025(15)
C25 0.0504(16) 0.069(2) 0.074(2) 0.0048(18) 0.0163(14) -0.0013(16)
C26 0.073(2) 0.076(3) 0.100(3) -0.001(2) 0.030(2) -0.011(2)
C27 0.079(2) 0.130(4) 0.076(2) 0.025(3) 0.0222(19) 0.029(3)
C28 0.082(3) 0.098(3) 0.107(3) 0.013(3) 0.018(2) 0.011(3)
C29 0.069(2) 0.0485(19) 0.105(3) -0.0011(19) 0.025(2) 0.0087(16)
C30 0.080(2) 0.058(2) 0.090(3) -0.009(2) 0.024(2) 0.0103(18)
C31 0.068(2) 0.053(2) 0.110(3) -0.011(2) 0.018(2) -0.0051(17)
C32 0.0573(18) 0.0550(19) 0.089(2) -0.0129(19) 0.0147(16) -0.0080(15)
C33 0.0417(13) 0.0563(18) 0.071(2) -0.0022(16) 0.0144(13) -0.0015(12)
C34 0.0403(13) 0.0518(16) 0.0603(16) -0.0062(14) 0.0074(12) -0.0016(12)
C35 0.0404(13) 0.0495(16) 0.0707(18) -0.0031(15) 0.0097(12) 0.0006(12)
C36 0.0463(15) 0.0577(19) 0.076(2) -0.0047(16) 0.0140(14) -0.0019(14)
C37 0.0476(16) 0.066(2) 0.090(2) -0.0178(19) 0.0164(15) -0.0103(15)
C38 0.077(3) 0.112(4) 0.099(3) -0.032(3) 0.005(2) -0.017(3)
C39 0.084(3) 0.125(4) 0.076(2) 0.007(3) 0.018(2) -0.028(3)
C40 0.102(3) 0.135(5) 0.099(3) 0.011(3) 0.032(3) -0.039(3)
C41 0.075(2) 0.086(3) 0.123(4) -0.013(3) 0.033(2) -0.033(2)
C42 0.0413(13) 0.0571(19) 0.0672(18) -0.0020(16) 0.0108(12) 0.0081(13)
C43 0.0483(15) 0.076(2) 0.0660(19) -0.0066(18) 0.0052(14) -0.0014(16)
C44 0.0543(17) 0.070(2) 0.081(2) -0.020(2) 0.0032(16) -0.0094(17)
C45 0.058(2) 0.076(3) 0.129(4) -0.020(3) 0.017(2) -0.0199(18)
C46 0.077(3) 0.092(3) 0.147(5) 0.003(3) 0.047(3) 0.019(2)
O10 0.125(3) 0.092(2) 0.089(2) -0.0389(19) -0.007(2) -0.007(2)
C48 0.065(2) 0.103(3) 0.071(2) 0.001(2) 0.0013(17) 0.000(2)
O11 0.130(3) 0.134(3) 0.0661(17) -0.027(2) -0.0045(18) -0.013(3)
C51 0.0524(16) 0.0588(19) 0.0620(17) -0.0103(15) 0.0132(13) -0.0033(14)
C52 0.0574(18) 0.0574(19) 0.0671(18) -0.0045(16) 0.0161(15) 0.0028(15)
C53 0.077(2) 0.085(3) 0.075(2) -0.004(2) 0.0281(18) 0.005(2)
O12 0.0440(12) 0.0783(18) 0.145(3) -0.0225(19) 0.0210(14) -0.0020(12)
C59 0.099(4) 0.194(7) 0.097(3) 0.051(4) 0.015(3) 0.063(4)
C50 0.090(2) 0.092(3) 0.067(2) 0.000(3) 0.0061(19) 0.006(2)
C65 0.129(3) 0.107(5) 0.075(3) 0.009(4) 0.025(2) 0.026(4)
C66 0.100(2) 0.114(2) 0.119(4) -0.002(4) 0.012(2) 0.027(3)
C67 0.141(5) 0.121(3) 0.196(9) -0.001(7) 0.018(7) 0.045(3)
C50A 0.105(3) 0.104(5) 0.094(3) 0.006(3) 0.008(2) 0.003(3)
C65A 0.112(3) 0.107(8) 0.106(4) 0.007(7) 0.019(2) 0.005(5)
C66A 0.116(3) 0.112(5) 0.095(2) 0.003(3) 0.015(2) 0.007(3)
C67A 0.128(3) 0.149(9) 0.106(5) -0.004(5) 0.033(3) -0.004(4)
C21 0.103(2) 0.089(4) 0.080(3) 0.010(3) 0.0241(18) 0.001(3)
C68 0.102(2) 0.085(5) 0.099(4) 0.007(4) 0.016(2) 0.006(4)
C69 0.106(2) 0.104(4) 0.104(3) 0.012(3) 0.0305(19) -0.008(3)
C70 0.100(3) 0.114(6) 0.107(4) 0.012(6) 0.030(3) 0.003(4)
C21A 0.064(3) 0.073(4) 0.077(2) 0.017(3) 0.019(2) 0.001(3)
C69A 0.100(3) 0.088(4) 0.074(2) 0.015(3) 0.014(2) -0.005(3)
C70A 0.176(5) 0.181(9) 0.111(3) -0.031(4) 0.057(3) 0.015(4)

loop_
_atom_type_symbol
_atom_type_description
_atom_type_scat_dispersion_real
_atom_type_scat_dispersion_imag
_atom_type_scat_source
C C 0.0181 0.0091 'International Tables Vol C Tables 4.2.6.8 and 6.1.1.4'
H H 0.0000 0.0000 'International Tables Vol C Tables 4.2.6.8 and 6.1.1.4'
O O 0.0492 0.0322 'International Tables Vol C Tables 4.2.6.8 and 6.1.1.4'

loop_
_geom_angle_atom_site_label_1
_geom_angle_atom_site_label_2
_geom_angle_atom_site_label_3
_geom_angle
C2 O6 H6 109.5
O6 C2 C12 110.2(4)
O6 C2 C13 109.5(3)
C12 C2 C13 114.2(4)
O6 C2 C3 106.3(3)
C12 C2 C3 114.6(3)
C13 C2 C3 101.5(3)
C4 C3 C2 112.7(3)
C4 C3 C27 115.4(4)
C2 C3 C27 104.3(3)
C4 C3 H32 108.0
C2 C3 H32 108.0
C27 C3 H32 108.0
C3 C4 C5 116.2(3)
C3 C4 H8 108.2
C5 C4 H8 108.2
C3 C4 H7 108.2
C5 C4 H7 108.2
H8 C4 H7 107.4
C24 C5 C6 111.0(3)
C24 C5 C14 110.8(3)
C6 C5 C14 113.1(3)
C24 C5 C4 109.2(3)
C6 C5 C4 104.0(3)
C14 C5 C4 108.4(3)
O2 C6 C5 120.2(3)
O2 C6 C7 118.4(3)
C5 C6 C7 121.3(3)
C16 C7 C6 114.5(3)
C16 C7 C8 109.2(3)
C6 C7 C8 111.7(3)
C16 C7 C18 105.3(3)
C6 C7 C18 106.7(3)
C8 C7 C18 109.0(4)
C9 C8 C7 114.3(3)
C9 C8 H16 108.7
C7 C8 H16 108.7
C9 C8 H9 108.7
C7 C8 H9 108.7
H16 C8 H9 107.6
C10 C9 C8 128.1(4)
C10 C9 H15 115.9
C8 C9 H15 115.9
C9 C10 C17 123.9(5)
C9 C10 C11 121.9(5)
C17 C10 C11 114.0(5)
C10 C11 H14 109.5
C10 C11 H2 109.5
H14 C11 H2 109.5
C10 C11 H13 109.5
H14 C11 H13 109.5
H2 C11 H13 109.5
C2 C12 H38 109.5
C2 C12 H3 109.5
H38 C12 H3 109.5
C2 C12 H39 109.5
H38 C12 H39 109.5
H3 C12 H39 109.5
C59 C13 C2 105.7(4)
C59 C13 H13A 110.6
C2 C13 H13A 110.6
C59 C13 H13B 110.6
C2 C13 H13B 110.6
H13A C13 H13B 108.7
O1 C14 C15 123.8(3)
O1 C14 C5 118.0(3)
C15 C14 C5 118.2(3)
C16 C15 C20 117.7(4)
C16 C15 C14 120.4(3)
C20 C15 C14 121.9(4)
O5 C16 C15 122.0(4)
O5 C16 C7 114.0(4)
C15 C16 C7 123.8(4)
C10 C17 H10 109.5
C10 C17 H11 109.5
H10 C17 H11 109.5
C10 C17 H12 109.5
H10 C17 H12 109.5
H11 C17 H12 109.5
C7 C18 H18 109.5
C7 C18 H17 109.5
H18 C18 H17 109.5
C7 C18 H19 109.5
H18 C18 H19 109.5
H17 C18 H19 109.5
C16 O5 H5 109.5
O3 C20 C15 118.4(4)
O3 C20 C21 110.9(5)
C15 C20 C21 129.1(5)
O3 C20 C21A 119.4(5)
C15 C20 C21A 120.4(5)
C5 C24 C25 113.3(3)
C5 C24 H31 108.9
C25 C24 H31 108.9
C5 C24 H30 108.9
C25 C24 H30 108.9
H31 C24 H30 107.7
O4 C25 C26 122.7(3)
O4 C25 C24 120.3(4)
C26 C25 C24 117.0(3)
C25 C26 H27 109.5
C25 C26 H29 109.5
H27 C26 H29 109.5
C25 C26 H28 109.5
H27 C26 H28 109.5
H29 C26 H28 109.5
C59 C27 C3 105.9(4)
C59 C27 H27A 110.6
C3 C27 H27A 110.6
C59 C27 H27B 110.6
C3 C27 H27B 110.6
H27A C27 H27B 108.7
C29 C28 H40 109.5
C29 C28 H54 109.5
H40 C28 H54 109.5
C29 C28 H55 109.5
H40 C28 H55 109.5
H54 C28 H55 109.5
C30 C29 C28 124.4(4)
C30 C29 C46 119.5(5)
C28 C29 C46 116.1(4)
C29 C30 C31 126.5(4)
C29 C30 H59 116.7
C31 C30 H59 116.8
C30 C31 C32 112.9(3)
C30 C31 H60 109.0
C32 C31 H60 109.0
C30 C31 H53 109.0
C32 C31 H53 109.0
H60 C31 H53 107.8
C44 C32 C33 113.5(3)
C44 C32 C45 106.9(4)
C33 C32 C45 107.0(3)
C44 C32 C31 112.1(4)
C33 C32 C31 109.1(3)
C45 C32 C31 108.0(3)
O7 C33 C34 119.7(3)
O7 C33 C32 118.7(3)
C34 C33 C32 121.6(3)
C33 C34 C51 108.8(3)
C33 C34 C42 113.0(3)
C51 C34 C42 111.0(3)
C33 C34 C35 104.5(2)
C51 C34 C35 110.7(2)
C42 C34 C35 108.6(3)
C36 C35 C34 116.8(3)
C36 C35 H48 108.1
C34 C35 H48 108.1
C36 C35 H49 108.1
C34 C35 H49 108.1
H48 C35 H49 107.3
C35 C36 C39 115.6(3)
C35 C36 C37 112.4(3)
C39 C36 C37 104.3(3)
C35 C36 H73 108.1
C39 C36 H73 108.1
C37 C36 H73 108.1
O12 C37 C38 110.7(4)
O12 C37 C36 106.5(3)
C38 C37 C36 114.1(3)
O12 C37 C41 110.7(4)
C38 C37 C41 113.3(4)
C36 C37 C41 101.0(3)
C37 C38 H41 109.5
C37 C38 H77 109.5
H41 C38 H77 109.5
C37 C38 H78 109.5
H41 C38 H78 109.5
H77 C38 H78 109.5
C40 C39 C36 107.6(4)
C40 C39 H47 110.2
C36 C39 H47 110.2
C40 C39 H46 110.2
C36 C39 H46 110.2
H47 C39 H46 108.5
C39 C40 C41 106.4(4)
C39 C40 H45 110.5
C41 C40 H45 110.5
C39 C40 H44 110.5
C41 C40 H44 110.5
H45 C40 H44 108.6
C40 C41 C37 106.0(4)
C40 C41 H42 110.5
C37 C41 H42 110.5
C40 C41 H43 110.5
C37 C41 H43 110.5
H42 C41 H43 108.7
O9 C42 C43 123.2(3)
O9 C42 C34 118.9(3)
C43 C42 C34 117.8(3)
C44 C43 C48 117.2(4)
C44 C43 C42 119.7(3)
C48 C43 C42 123.1(4)
O10 C44 C43 121.7(4)
O10 C44 C32 114.3(4)
C43 C44 C32 123.7(3)
C32 C45 H51 109.5
C32 C45 H52 109.5
H51 C45 H52 109.5
C32 C45 H50 109.5
H51 C45 H50 109.5
H52 C45 H50 109.5
C29 C46 H58 109.5
C29 C46 H56 109.5
H58 C46 H56 109.5
C29 C46 H57 109.5
H58 C46 H57 109.5
H56 C46 H57 109.5
C44 O10 H10A 109.5
O11 C48 C50 113.3(5)
O11 C48 C43 119.5(5)
C50 C48 C43 127.1(5)
O11 C48 C50A 121.8(8)
C43 C48 C50A 116.7(7)
C52 C51 C34 113.4(3)
C52 C51 H68 108.9
C34 C51 H68 108.9
C52 C51 H69 108.9
C34 C51 H69 108.9
H68 C51 H69 107.7
O8 C52 C53 122.2(3)
O8 C52 C51 121.0(3)
C53 C52 C51 116.9(3)
C52 C53 H71 109.5
C52 C53 H72 109.5
H71 C53 H72 109.5
C52 C53 H70 109.5
H71 C53 H70 109.5
H72 C53 H70 109.5
C37 O12 H12A 109.5
C27 C59 C13 107.5(4)
C27 C59 H59A 110.2
C13 C59 H59A 110.2
C27 C59 H59B 110.2
C13 C59 H59B 110.2
H59A C59 H59B 108.5
C48 C50 C66 102.9(7)
C48 C50 C65 113.3(7)
C66 C50 C65 113.1(7)
C48 C50 H50A 109.1
C66 C50 H50A 109.1
C65 C50 H50A 109.1
C50 C65 H65A 109.5
C50 C65 H65B 109.5
H65A C65 H65B 109.5
C50 C65 H65C 109.5
H65A C65 H65C 109.5
H65B C65 H65C 109.5
C67 C66 C50 117.6(10)
C67 C66 H66A 107.9
C50 C66 H66A 107.9
C67 C66 H66B 107.9
C50 C66 H66B 107.9
H66A C66 H66B 107.2
C66 C67 H67A 109.5
C66 C67 H67B 109.5
H67A C67 H67B 109.5
C66 C67 H67C 109.5
H67A C67 H67C 109.5
H67B C67 H67C 109.5
C66A C50A C65A 108.5(14)
C66A C50A C48 110.9(15)
C65A C50A C48 114.5(14)
C66A C50A H50B 107.6
C65A C50A H50B 107.6
C48 C50A H50B 107.6
C50A C65A H65D 109.5
C50A C65A H65E 109.5
H65D C65A H65E 109.5
C50A C65A H65F 109.5
H65D C65A H65F 109.5
H65E C65A H65F 109.5
C67A C66A C50A 116.5(16)
C67A C66A H66C 108.2
C50A C66A H66C 108.2
C67A C66A H66D 108.2
C50A C66A H66D 108.2
H66C C66A H66D 107.3
C66A C67A H67D 109.5
C66A C67A H67E 109.5
H67D C67A H67E 109.5
C66A C67A H67F 109.5
H67D C67A H67F 109.5
H67E C67A H67F 109.5
C69 C21 C20 105.9(8)
C69 C21 C68 106.8(7)
C20 C21 C68 118.0(7)
C69 C21 H21 108.6
C20 C21 H21 108.6
C68 C21 H21 108.6
C21 C68 H68A 109.5
C21 C68 H68B 109.5
H68A C68 H68B 109.5
C21 C68 H68C 109.5
H68A C68 H68C 109.5
H68B C68 H68C 109.5
C70 C69 C21 102.3(8)
C70 C69 H69A 111.3
C21 C69 H69A 111.3
C70 C69 H69B 111.3
C21 C69 H69B 111.3
H69A C69 H69B 109.2
C69 C70 H70A 109.5
C69 C70 H70B 109.5
H70A C70 H70B 109.5
C69 C70 H70C 109.5
H70A C70 H70C 109.5
H70B C70 H70C 109.5
C69A C21A C20 105.2(8)
C69A C21A C68A 103.0(10)
C20 C21A C68A 121.2(13)
C69A C21A H21A 108.9
C20 C21A H21A 108.9
C68A C21A H21A 108.9
C21A C68A H68D 109.5
C21A C68A H68E 109.5
H68D C68A H68E 109.5
C21A C68A H68F 109.4
H68D C68A H68F 109.5
H68E C68A H68F 109.5
C70A C69A C21A 96.9(10)
C70A C69A H69C 112.3
C21A C69A H69C 112.4
C70A C69A H69D 112.4
C21A C69A H69D 112.4
H69C C69A H69D 109.9
C69A C70A H70D 109.4
C69A C70A H70E 109.5
H70D C70A H70E 109.5
C69A C70A H70F 109.5
H70D C70A H70F 109.5
H70E C70A H70F 109.5

loop_
_geom_bond_atom_site_label_1
_geom_bond_atom_site_label_2
_geom_bond_distance
O1 C14 1.209(5)
O2 C6 1.212(4)
O3 C20 1.253(6)
O4 C25 1.208(5)
O9 C42 1.214(5)
O7 C33 1.213(5)
O8 C52 1.215(5)
O6 C2 1.420(5)
O6 H6 0.8400
C2 C12 1.487(7)
C2 C13 1.536(6)
C2 C3 1.540(5)
C3 C4 1.524(5)
C3 C27 1.542(6)
C3 H32 1.0000
C4 C5 1.577(4)
C4 H8 0.9900
C4 H7 0.9900
C5 C24 1.514(5)
C5 C6 1.521(5)
C5 C14 1.531(5)
C6 C7 1.522(5)
C7 C16 1.512(5)
C7 C8 1.544(6)
C7 C18 1.570(5)
C8 C9 1.505(6)
C8 H16 0.9900
C8 H9 0.9900
C9 C10 1.323(6)
C9 H15 0.9500
C10 C17 1.484(7)
C10 C11 1.496(8)
C11 H14 0.9800
C11 H2 0.9800
C11 H13 0.9800
C12 H38 0.9800
C12 H3 0.9800
C12 H39 0.9800
C13 C59 1.517(9)
C13 H13A 0.9900
C13 H13B 0.9900
C14 C15 1.481(6)
C15 C16 1.378(6)
C15 C20 1.457(6)
C16 O5 1.282(5)
C17 H10 0.9800
C17 H11 0.9800
C17 H12 0.9800
C18 H18 0.9800
C18 H17 0.9800
C18 H19 0.9800
O5 H5 0.8400
C20 C21 1.529(11)
C20 C21A 1.549(12)
C24 C25 1.517(5)
C24 H31 0.9900
C24 H30 0.9900
C25 C26 1.476(6)
C26 H27 0.9800
C26 H29 0.9800
C26 H28 0.9800
C27 C59 1.501(8)
C27 H27A 0.9900
C27 H27B 0.9900
C28 C29 1.470(8)
C28 H40 0.9800
C28 H54 0.9800
C28 H55 0.9800
C29 C30 1.339(6)
C29 C46 1.502(6)
C30 C31 1.514(6)
C30 H59 0.9500
C31 C32 1.560(6)
C31 H60 0.9900
C31 H53 0.9900
C32 C44 1.492(6)
C32 C33 1.526(5)
C32 C45 1.546(5)
C33 C34 1.512(5)
C34 C51 1.521(5)
C34 C42 1.523(5)
C34 C35 1.580(4)
C35 C36 1.518(5)
C35 H48 0.9900
C35 H49 0.9900
C36 C39 1.531(6)
C36 C37 1.541(5)
C36 H73 1.0000
C37 O12 1.408(5)
C37 C38 1.494(7)
C37 C41 1.544(7)
C38 H41 0.9800
C38 H77 0.9800
C38 H78 0.9800
C39 C40 1.489(7)
C39 H47 0.9900
C39 H46 0.9900
C40 C41 1.516(8)
C40 H45 0.9900
C40 H44 0.9900
C41 H42 0.9900
C41 H43 0.9900
C42 C43 1.464(5)
C43 C44 1.402(6)
C43 C48 1.442(6)
C44 O10 1.283(5)
C45 H51 0.9800
C45 H52 0.9800
C45 H50 0.9800
C46 H58 0.9800
C46 H56 0.9800
C46 H57 0.9800
O10 H10A 0.8400
C48 O11 1.267(7)
C48 C50 1.430(11)
C48 C50A 1.69(2)
C51 C52 1.501(4)
C51 H68 0.9900
C51 H69 0.9900
C52 C53 1.483(5)
C53 H71 0.9800
C53 H72 0.9800
C53 H70 0.9800
O12 H12A 0.8400
C59 H59A 0.9900
C59 H59B 0.9900
C50 C66 1.543(11)
C50 C65 1.559(11)
C50 H50A 1.0000
C65 H65A 0.9800
C65 H65B 0.9800
C65 H65C 0.9800
C66 C67 1.418(15)
C66 H66A 0.9900
C66 H66B 0.9900
C67 H67A 0.9800
C67 H67B 0.9800
C67 H67C 0.9800
C50A C66A 1.545(19)
C50A C65A 1.609(16)
C50A H50B 1.0000
C65A H65D 0.9800
C65A H65E 0.9800
C65A H65F 0.9800
C66A C67A 1.456(17)
C66A H66C 0.9900
C66A H66D 0.9900
C67A H67D 0.9800
C67A H67E 0.9800
C67A H67F 0.9800
C21 C69 1.504(12)
C21 C68 1.691(12)
C21 H21 1.0000
C68 H68A 0.9800
C68 H68B 0.9800
C68 H68C 0.9800
C69 C70 1.486(15)
C69 H69A 0.9900
C69 H69B 0.9900
C70 H70A 0.9800
C70 H70B 0.9800
C70 H70C 0.9800
C21A C69A 1.546(13)
C21A C68A 1.645(16)
C21A H21A 1.0000
C68A H68D 0.9800
C68A H68E 0.9800
C68A H68F 0.9800
C69A C70A 1.479(16)
C69A H69C 0.9900
C69A H69D 0.9900
C70A H70D 0.9800
C70A H70E 0.9800
C70A H70F 0.9800

loop_
_geom_hbond_atom_site_label_D
_geom_hbond_atom_site_label_H
_geom_hbond_atom_site_label_A
_geom_hbond_distance_DH
_geom_hbond_distance_HA
_geom_hbond_distance_DA
_geom_hbond_angle_DHA
_geom_hbond_site_symmetry_A
O12 H12A O8 0.84 2.15 2.977(4) 166.7 1_455
C51 H69 O2 0.99 2.57 3.475(4) 151.2 1_554
C26 H29 O7 0.98 2.78 3.182(6) 105.2 1_556
O6 H6 O4 0.84 2.09 2.911(4) 165.3 1_455
C51 H69 O2 0.99 2.57 3.475(4) 151.2 1_554
C26 H29 O7 0.98 2.78 3.182(6) 105.2 1_556
C51 H69 O2 0.99 2.57 3.475(4) 151.2 1_554
C51 H69 O2 0.99 2.57 3.475(4) 151.2 1_554
C51 H69 O2 0.99 2.57 3.475(4) 151.2 1_554
C51 H69 O2 0.99 2.57 3.475(4) 151.2 1_554
C51 H69 O2 0.99 2.57 3.475(4) 151.2 1_554
C51 H69 O2 0.99 2.57 3.475(4) 151.2 1_554
C51 H69 O2 0.99 2.57 3.475(4) 151.2 1_554
C51 H69 O2 0.99 2.57 3.475(4) 151.2 1_554
C51 H69 O2 0.99 2.57 3.475(4) 151.2 1_554
C51 H69 O2 0.99 2.57 3.475(4) 151.2 1_554
C51 H69 O2 0.99 2.57 3.475(4) 151.2 1_554
C26 H29 O7 0.98 2.78 3.182(6) 105.2 1_556
C51 H69 O2 0.99 2.57 3.475(4) 151.2 1_554
O6 H6 O4 0.84 2.09 2.911(4) 165.3 1_455
C26 H29 O7 0.98 2.78 3.182(6) 105.2 1_556
C51 H69 O2 0.99 2.57 3.475(4) 151.2 1_554
O12 H12A O8 0.84 2.15 2.977(4) 166.7 1_455

loop_
_geom_torsion_atom_site_label_1
_geom_torsion_atom_site_label_2
_geom_torsion_atom_site_label_3
_geom_torsion_atom_site_label_4
_geom_torsion
O6 C2 C3 C4 -49.4(4)
C12 C2 C3 C4 72.5(5)
C13 C2 C3 C4 -163.9(4)
O6 C2 C3 C27 76.4(4)
C12 C2 C3 C27 -161.6(5)
C13 C2 C3 C27 -38.0(5)
C2 C3 C4 C5 -143.9(3)
C27 C3 C4 C5 96.4(4)
C3 C4 C5 C24 69.0(4)
C3 C4 C5 C6 -172.4(3)
C3 C4 C5 C14 -51.8(4)
C24 C5 C6 O2 34.1(4)
C14 C5 C6 O2 159.4(3)
C4 C5 C6 O2 -83.2(4)
C24 C5 C6 C7 -149.3(3)
C14 C5 C6 C7 -24.1(4)
C4 C5 C6 C7 93.3(3)
O2 C6 C7 C16 178.1(3)
C5 C6 C7 C16 1.5(4)
O2 C6 C7 C8 53.3(4)
C5 C6 C7 C8 -123.3(3)
O2 C6 C7 C18 -65.7(5)
C5 C6 C7 C18 117.6(4)
C16 C7 C8 C9 -51.4(4)
C6 C7 C8 C9 76.4(4)
C18 C7 C8 C9 -166.0(4)
C7 C8 C9 C10 -106.1(5)
C8 C9 C10 C17 1.2(8)
C8 C9 C10 C11 176.8(5)
O6 C2 C13 C59 -76.7(5)
C12 C2 C13 C59 159.3(5)
C3 C2 C13 C59 35.4(6)
C24 C5 C14 O1 -22.7(4)
C6 C5 C14 O1 -148.0(3)
C4 C5 C14 O1 97.2(4)
C24 C5 C14 C15 159.3(3)
C6 C5 C14 C15 33.9(4)
C4 C5 C14 C15 -80.9(4)
O1 C14 C15 C16 160.9(4)
C5 C14 C15 C16 -21.1(5)
O1 C14 C15 C20 -16.0(6)
C5 C14 C15 C20 162.0(4)
C20 C15 C16 O5 -2.2(6)
C14 C15 C16 O5 -179.2(4)
C20 C15 C16 C7 172.7(4)
C14 C15 C16 C7 -4.3(5)
C6 C7 C16 O5 -170.7(3)
C8 C7 C16 O5 -44.5(4)
C18 C7 C16 O5 72.4(5)
C6 C7 C16 C15 14.1(5)
C8 C7 C16 C15 140.2(4)
C18 C7 C16 C15 -102.8(4)
C16 C15 C20 O3 2.9(6)
C14 C15 C20 O3 179.9(4)
C16 C15 C20 C21 167.1(6)
C14 C15 C20 C21 -16.0(8)
C16 C15 C20 C21A -161.8(5)
C14 C15 C20 C21A 15.1(7)
C6 C5 C24 C25 73.1(4)
C14 C5 C24 C25 -53.5(4)
C4 C5 C24 C25 -172.8(3)
C5 C24 C25 O4 -28.0(5)
C5 C24 C25 C26 151.9(4)
C4 C3 C27 C59 151.1(5)
C2 C3 C27 C59 26.9(6)
C28 C29 C30 C31 -0.2(7)
C46 C29 C30 C31 178.2(4)
C29 C30 C31 C32 -109.7(5)
C30 C31 C32 C44 -57.9(5)
C30 C31 C32 C33 68.6(5)
C30 C31 C32 C45 -175.4(4)
C44 C32 C33 O7 175.4(3)
C45 C32 C33 O7 -66.9(4)
C31 C32 C33 O7 49.7(4)
C44 C32 C33 C34 -3.0(4)
C45 C32 C33 C34 114.7(4)
C31 C32 C33 C34 -128.7(3)
O7 C33 C34 C51 34.2(4)
C32 C33 C34 C51 -147.5(3)
O7 C33 C34 C42 158.0(3)
C32 C33 C34 C42 -23.6(4)
O7 C33 C34 C35 -84.1(4)
C32 C33 C34 C35 94.2(3)
C33 C34 C35 C36 -173.0(3)
C51 C34 C35 C36 70.0(4)
C42 C34 C35 C36 -52.1(4)
C34 C35 C36 C39 93.2(4)
C34 C35 C36 C37 -147.1(3)
C35 C36 C37 O12 -47.1(4)
C39 C36 C37 O12 78.9(4)
C35 C36 C37 C38 75.4(5)
C39 C36 C37 C38 -158.6(5)
C35 C36 C37 C41 -162.7(3)
C39 C36 C37 C41 -36.7(4)
C35 C36 C39 C40 148.6(5)
C37 C36 C39 C40 24.6(6)
C36 C39 C40 C41 -1.7(7)
C39 C40 C41 C37 -22.0(7)
O12 C37 C41 C40 -76.2(5)
C38 C37 C41 C40 158.8(5)
C36 C37 C41 C40 36.3(5)
C33 C34 C42 O9 -148.4(3)
C51 C34 C42 O9 -25.7(4)
C35 C34 C42 O9 96.2(4)
C33 C34 C42 C43 36.5(4)
C51 C34 C42 C43 159.1(3)
C35 C34 C42 C43 -79.0(4)
O9 C42 C43 C44 162.8(4)
C34 C42 C43 C44 -22.3(5)
O9 C42 C43 C48 -17.8(6)
C34 C42 C43 C48 157.2(3)
C48 C43 C44 O10 -0.3(6)
C42 C43 C44 O10 179.2(4)
C48 C43 C44 C32 172.7(3)
C42 C43 C44 C32 -7.8(5)
C33 C32 C44 O10 -166.3(3)
C45 C32 C44 O10 75.9(5)
C31 C32 C44 O10 -42.2(5)
C33 C32 C44 C43 20.1(5)
C45 C32 C44 C43 -97.6(4)
C31 C32 C44 C43 144.2(4)
C44 C43 C48 O11 0.2(6)
C42 C43 C48 O11 -179.3(4)
C44 C43 C48 C50 177.5(5)
C42 C43 C48 C50 -2.0(7)
C44 C43 C48 C50A -164.5(8)
C42 C43 C48 C50A 16.0(9)
C33 C34 C51 C52 55.8(4)
C42 C34 C51 C52 -69.2(4)
C35 C34 C51 C52 170.1(3)
C34 C51 C52 O8 14.4(5)
C34 C51 C52 C53 -164.9(3)
C3 C27 C59 C13 -4.7(8)
C2 C13 C59 C27 -19.5(8)
O11 C48 C50 C66 -81.4(7)
C43 C48 C50 C66 101.2(7)
O11 C48 C50 C65 41.1(8)
C43 C48 C50 C65 -136.4(6)
C48 C50 C66 C67 -157.3(12)
C65 C50 C66 C67 80.1(14)
O11 C48 C50A C66A 32.8(15)
C43 C48 C50A C66A -162.9(10)
O11 C48 C50A C65A -90.3(14)
C43 C48 C50A C65A 73.9(15)
C65A C50A C66A C67A -143(2)
C48 C50A C66A C67A 90(2)
O3 C20 C21 C69 -75.1(8)
C15 C20 C21 C69 119.8(7)
O3 C20 C21 C68 44.3(9)
C15 C20 C21 C68 -120.8(7)
C20 C21 C69 C70 -59.5(11)
C68 C21 C69 C70 173.9(10)
O3 C20 C21A C69A 35.2(9)
C15 C20 C21A C69A -160.2(6)
O3 C20 C21A C68A -80.7(12)
C15 C20 C21A C68A 83.9(12)
C20 C21A C69A C70A -77.9(13)
C68A C21A C69A C70A 50.0(16)
